data_7226631
loop_
_publ_author_name
'Yang, Jin-Xia'
'Qin, Ye-Yan'
'Ye, Run-Ping'
'Zhang, Xin'
'Yao, Yuan-Gen'

_publ_section_title
;
 Employing mixed-ligand strategy to construct a series of luminescent
 Cd(ii) compounds with structural diversities
;
_journal_issue 42
_journal_name_full CrystEngComm
_journal_page_first 8309
_journal_paper_doi 10.1039/C6CE01607C
_journal_volume 18
_journal_year 2016
_chemical_formula_moiety 'C14 H18 Cd N4 O5'
_chemical_formula_sum 'C14 H18 Cd N4 O5'
_chemical_formula_weight 434.73
_chemical_name_systematic
; 
 ? 
;
_space_group_IT_number 15
_symmetry_cell_setting monoclinic
_symmetry_space_group_name_Hall '-C 2yc'
_symmetry_space_group_name_H-M 'C 1 2/c 1'
_atom_sites_solution_hydrogens geom
_atom_sites_solution_primary direct
_atom_sites_solution_secondary difmap
_audit_creation_method SHELXL-97
_audit_update_record
;
2016-01-06 deposited with the CCDC.
2016-09-23 downloaded from the CCDC.
;
_cell_angle_alpha 90.00
_cell_angle_beta 115.300(5)
_cell_angle_gamma 90.00
_cell_formula_units_Z 8
_cell_length_a 20.8809(10)
_cell_length_b 10.6287(4)
_cell_length_c 16.6021(7)
_cell_measurement_reflns_used 2814
_cell_measurement_temperature 293(2)
_cell_measurement_theta_max 28.5340
_cell_measurement_theta_min 3.4850
_cell_volume 3331.2(3)
_computing_cell_refinement 'Bruker FRAMBO'
_computing_data_collection 'Bruker FRAMBO'
_computing_data_reduction 'Bruker SAINT'
_computing_molecular_graphics 'Bruker SHELXTL'
_computing_publication_material 'Bruker SHELXTL'
_computing_structure_refinement 'SHELXL-97 (Sheldrick, 1997)'
_computing_structure_solution 'SHELXS-97 (Sheldrick, 1990)'
_diffrn_ambient_temperature 293(2)
_diffrn_measured_fraction_theta_full 0.999
_diffrn_measured_fraction_theta_max 0.999
_diffrn_measurement_device_type 'multiwire proportional'
_diffrn_measurement_method 'phi and omega scans'
_diffrn_radiation_monochromator graphite
_diffrn_radiation_source 'fine-focus sealed tube'
_diffrn_radiation_type MoK\a
_diffrn_radiation_wavelength 0.71073
_diffrn_reflns_av_R_equivalents 0.0241
_diffrn_reflns_av_sigmaI/netI 0.0352
_diffrn_reflns_limit_h_max 17
_diffrn_reflns_limit_h_min -24
_diffrn_reflns_limit_k_max 6
_diffrn_reflns_limit_k_min -12
_diffrn_reflns_limit_l_max 19
_diffrn_reflns_limit_l_min -19
_diffrn_reflns_number 6493
_diffrn_reflns_theta_full 25.00
_diffrn_reflns_theta_max 25.00
_diffrn_reflns_theta_min 2.65
_diffrn_standards_decay_% none
_diffrn_standards_interval_count 0
_diffrn_standards_interval_time none
_diffrn_standards_number none
_exptl_absorpt_coefficient_mu 1.343
_exptl_absorpt_correction_T_max 1.00000
_exptl_absorpt_correction_T_min 0.89535
_exptl_absorpt_correction_type multi-scan
_exptl_absorpt_process_details crystalclear
_exptl_crystal_colour colorless
_exptl_crystal_density_diffrn 1.734
_exptl_crystal_density_method 'not measured'
_exptl_crystal_description block
_exptl_crystal_F_000 1744.0
_exptl_crystal_size_max 0.2
_exptl_crystal_size_mid 0.2
_exptl_crystal_size_min 0.2
_refine_diff_density_max 0.651
_refine_diff_density_min -0.537
_refine_diff_density_rms 0.079
_refine_ls_extinction_method none
_refine_ls_goodness_of_fit_ref 1.006
_refine_ls_hydrogen_treatment mixed
_refine_ls_matrix_type full
_refine_ls_number_parameters 221
_refine_ls_number_reflns 2934
_refine_ls_number_restraints 3
_refine_ls_restrained_S_all 1.007
_refine_ls_R_factor_all 0.0375
_refine_ls_R_factor_gt 0.0289
_refine_ls_shift/su_max 0.000
_refine_ls_shift/su_mean 0.000
_refine_ls_structure_factor_coef Fsqd
_refine_ls_weighting_details 'calc w=1/[\s^2^(Fo^2^)+(0.0277P)^2^+5.7961P] where P=(Fo^2^+2Fc^2^)/3'
_refine_ls_weighting_scheme calc
_refine_ls_wR_factor_gt 0.0626
_refine_ls_wR_factor_ref 0.0675
_reflns_number_gt 2489
_reflns_number_total 2934
_reflns_threshold_expression >2sigma(I)
_cod_data_source_file c6ce01607c2.cif
_cod_data_source_block compound-2
_cod_depositor_comments
;
The following automatic conversions were performed:

'_symmetry_cell_setting' value 'Monoclinic' changed to 'monoclinic'
according to
/usr/data/users/saulius/crontab/automatic-downloads/rss-feeds/RSC/lib/dictionaries/cif_core.dic
dictionary named 'cif_core.dic' version 2.4.2 from 2011-04-26.

Automatic conversion script
Id: cif_fix_values 4268 2015-11-12 08:31:59Z antanas 

 Adding full bibliography for 7226631--7226638.cif.
;
_cod_original_cell_volume 3331.2(2)
_cod_original_sg_symbol_H-M C2/c
_cod_database_code 7226631

loop_
_symmetry_equiv_pos_as_xyz
'x, y, z'
'-x, y, -z+1/2'
'x+1/2, y+1/2, z'
'-x+1/2, y+1/2, -z+1/2'
'-x, -y, -z'
'x, -y, z-1/2'
'-x+1/2, -y+1/2, -z'
'x+1/2, -y+1/2, z-1/2'

loop_
_atom_site_label
_atom_site_type_symbol
_atom_site_fract_x
_atom_site_fract_y
_atom_site_fract_z
_atom_site_U_iso_or_equiv
_atom_site_adp_type
_atom_site_occupancy
_atom_site_symmetry_multiplicity
_atom_site_calc_flag
_atom_site_refinement_flags
Cd1 Cd 0.113524(11) 0.65031(2) 0.061109(14) 0.02741(10) Uani 1 1 d .
C1 C 0.0741(2) 0.6332(3) -0.1280(2) 0.0355(8) Uani 1 1 d .
C2 C 0.03476(19) 0.6311(3) -0.2281(2) 0.0351(8) Uani 1 1 d .
H2A H 0.0613 0.6298 -0.2611 0.042 Uiso 1 1 calc R
C3 C 0.0356(2) 0.6848(4) 0.1604(3) 0.0443(10) Uani 1 1 d .
C4 C -0.0114(2) 0.6889(4) 0.2081(3) 0.0455(10) Uani 1 1 d .
H4A H -0.0602 0.6916 0.1739 0.055 Uiso 1 1 calc R
C5 C 0.0885(2) 0.9494(4) 0.0539(2) 0.0449(10) Uani 1 1 d .
H5A H 0.0419 0.9320 0.0432 0.054 Uiso 1 1 calc R
C6 C 0.1163(2) 1.0651(4) 0.0614(3) 0.0516(11) Uani 1 1 d .
H6A H 0.0931 1.1412 0.0570 0.062 Uiso 1 1 calc R
C7 C 0.19682(19) 0.9261(4) 0.0785(2) 0.0362(8) Uani 1 1 d .
H7A H 0.2401 0.8900 0.0883 0.043 Uiso 1 1 calc R
C8 C 0.2368(3) 1.1479(4) 0.0873(3) 0.0684(14) Uani 1 1 d .
H8A H 0.2844 1.1143 0.1173 0.082 Uiso 1 1 calc R
H8B H 0.2319 1.2153 0.1236 0.082 Uiso 1 1 calc R
C9 C 0.2253(3) 1.1985(4) -0.0021(3) 0.0643(13) Uani 1 1 d .
H9A H 0.2307 1.1304 -0.0376 0.077 Uiso 1 1 calc R
H9B H 0.1771 1.2294 -0.0321 0.077 Uiso 1 1 calc R
C10 C 0.24395(17) 0.4806(4) 0.1929(2) 0.0382(9) Uani 1 1 d .
H10A H 0.2146 0.4412 0.2143 0.046 Uiso 1 1 calc R
C11 C 0.31178(17) 0.4482(4) 0.2141(2) 0.0370(9) Uani 1 1 d .
H11A H 0.3374 0.3832 0.2516 0.044 Uiso 1 1 calc R
C12 C 0.28152(17) 0.6072(3) 0.1230(2) 0.0326(8) Uani 1 1 d .
H12A H 0.2838 0.6719 0.0866 0.039 Uiso 1 1 calc R
C13 C 0.40346(16) 0.5278(4) 0.1644(2) 0.0366(8) Uani 1 1 d .
H13A H 0.4060 0.5985 0.1289 0.044 Uiso 1 1 calc R
H13B H 0.4068 0.4512 0.1346 0.044 Uiso 1 1 calc R
C14 C 0.46532(16) 0.5339(3) 0.2547(2) 0.0324(8) Uani 1 1 d .
H14A H 0.4641 0.4621 0.2901 0.039 Uiso 1 1 calc R
H14B H 0.4621 0.6097 0.2853 0.039 Uiso 1 1 calc R
O1 O 0.03807(14) 0.6349(3) -0.08421(16) 0.0558(8) Uani 1 1 d .
O1W O 0.08411(13) 0.4324(3) 0.06867(18) 0.0464(7) Uani 1 1 d D
H1WA H 0.0568 0.4080 0.0189 0.070 Uiso 1 1 calc RD
O2 O 0.13918(14) 0.6358(3) -0.09353(18) 0.0555(8) Uani 1 1 d .
O3 O 0.10033(17) 0.6703(3) 0.2012(2) 0.0605(8) Uani 1 1 d .
O4 O 0.00511(16) 0.6980(3) 0.07787(19) 0.0573(8) Uani 1 1 d .
N1 N 0.13904(15) 0.8612(3) 0.06433(18) 0.0338(7) Uani 1 1 d .
N2 N 0.18546(18) 1.0492(3) 0.0769(2) 0.0456(8) Uani 1 1 d .
N3 N 0.22498(13) 0.5803(3) 0.13532(18) 0.0324(7) Uani 1 1 d .
N4 N 0.33520(13) 0.5303(3) 0.16902(17) 0.0302(6) Uani 1 1 d .
H1WB H 0.066(3) 0.410(7) 0.1042(13) 0.21(4) Uiso 1 1 d D

loop_
_atom_site_aniso_label
_atom_site_aniso_U_11
_atom_site_aniso_U_22
_atom_site_aniso_U_33
_atom_site_aniso_U_23
_atom_site_aniso_U_13
_atom_site_aniso_U_12
Cd1 0.01877(14) 0.03883(16) 0.02327(14) -0.00111(11) 0.00768(10) -0.00156(11)
C1 0.040(2) 0.036(2) 0.0279(18) -0.0032(16) 0.0112(17) -0.0075(17)
C2 0.0423(19) 0.039(2) 0.0260(18) 0.0013(16) 0.0166(17) -0.0010(17)
C3 0.060(3) 0.034(2) 0.056(3) -0.0128(19) 0.042(2) -0.015(2)
C4 0.053(2) 0.041(2) 0.050(2) -0.0023(18) 0.030(2) -0.002(2)
C5 0.036(2) 0.048(2) 0.053(2) 0.011(2) 0.0214(19) 0.010(2)
C6 0.060(3) 0.038(2) 0.060(3) 0.011(2) 0.030(2) 0.013(2)
C7 0.037(2) 0.043(2) 0.0292(18) 0.0026(17) 0.0155(17) -0.0003(18)
C8 0.096(4) 0.058(3) 0.051(3) 0.000(2) 0.031(3) -0.034(3)
C9 0.081(3) 0.056(3) 0.057(3) -0.005(2) 0.031(3) -0.029(3)
C10 0.0260(17) 0.054(2) 0.0316(18) 0.0091(18) 0.0098(16) -0.0062(18)
C11 0.0252(17) 0.047(2) 0.0316(18) 0.0119(18) 0.0051(16) 0.0024(17)
C12 0.0240(17) 0.040(2) 0.0323(18) 0.0062(16) 0.0104(16) 0.0007(16)
C13 0.0203(16) 0.048(2) 0.040(2) 0.0034(18) 0.0119(16) 0.0038(17)
C14 0.0215(16) 0.0369(19) 0.0372(19) 0.0028(17) 0.0110(15) 0.0007(16)
O1 0.0460(16) 0.097(2) 0.0226(13) -0.0050(14) 0.0133(13) -0.0243(16)
O1W 0.0304(13) 0.0484(17) 0.0471(15) 0.0014(14) 0.0040(13) -0.0112(13)
O2 0.0365(16) 0.078(2) 0.0401(15) -0.0045(15) 0.0047(13) 0.0014(15)
O3 0.059(2) 0.079(2) 0.0574(19) -0.0031(16) 0.0385(17) -0.0097(17)
O4 0.0670(19) 0.066(2) 0.0512(18) -0.0147(15) 0.0368(16) -0.0214(17)
N1 0.0306(15) 0.0388(17) 0.0317(15) 0.0014(13) 0.0130(13) -0.0005(14)
N2 0.059(2) 0.0379(19) 0.0403(17) 0.0021(15) 0.0214(17) -0.0112(17)
N3 0.0189(13) 0.0435(18) 0.0319(15) 0.0036(14) 0.0079(13) 0.0024(13)
N4 0.0167(13) 0.0411(17) 0.0296(14) 0.0047(14) 0.0070(12) 0.0009(13)

loop_
_atom_type_symbol
_atom_type_description
_atom_type_scat_dispersion_real
_atom_type_scat_dispersion_imag
_atom_type_scat_source
C C 0.0033 0.0016 'International Tables Vol C Tables 4.2.6.8 and 6.1.1.4'
H H 0.0000 0.0000 'International Tables Vol C Tables 4.2.6.8 and 6.1.1.4'
N N 0.0061 0.0033 'International Tables Vol C Tables 4.2.6.8 and 6.1.1.4'
O O 0.0106 0.0060 'International Tables Vol C Tables 4.2.6.8 and 6.1.1.4'
Cd Cd -0.8075 1.2024 'International Tables Vol C Tables 4.2.6.8 and 6.1.1.4'

loop_
_geom_angle_atom_site_label_1
_geom_angle_atom_site_label_2
_geom_angle_atom_site_label_3
_geom_angle
_geom_angle_site_symmetry_1
_geom_angle_site_symmetry_3
N3 Cd1 O1 130.54(10) . .
N3 Cd1 N1 97.74(10) . .
O1 Cd1 N1 98.32(10) . .
N3 Cd1 O1W 83.14(10) . .
O1 Cd1 O1W 84.78(10) . .
N1 Cd1 O1W 174.91(10) . .
N3 Cd1 O4 142.97(10) . .
O1 Cd1 O4 83.07(10) . .
N1 Cd1 O4 90.67(10) . .
O1W Cd1 O4 85.68(10) . .
N3 Cd1 O3 91.05(10) . .
O1 Cd1 O3 135.01(10) . .
N1 Cd1 O3 90.70(10) . .
O1W Cd1 O3 84.27(10) . .
O4 Cd1 O3 52.67(10) . .
O2 C1 O1 123.4(3) . .
O2 C1 C2 119.1(3) . .
O1 C1 C2 117.5(3) . .
C2 C2 C1 124.1(4) 2_554 .
C2 C2 H2A 117.9 2_554 .
C1 C2 H2A 117.9 . .
O3 C3 O4 122.8(4) . .
O3 C3 C4 121.5(4) . .
O4 C3 C4 115.6(4) . .
C4 C4 C3 123.8(5) 2 .
C4 C4 H4A 118.1 2 .
C3 C4 H4A 118.1 . .
C6 C5 N1 109.7(3) . .
C6 C5 H5A 125.2 . .
N1 C5 H5A 125.2 . .
C5 C6 N2 106.5(4) . .
C5 C6 H6A 126.7 . .
N2 C6 H6A 126.7 . .
N1 C7 N2 111.6(3) . .
N1 C7 H7A 124.2 . .
N2 C7 H7A 124.2 . .
N2 C8 C9 110.0(4) . .
N2 C8 H8A 109.7 . .
C9 C8 H8A 109.7 . .
N2 C8 H8B 109.7 . .
C9 C8 H8B 109.7 . .
H8A C8 H8B 108.2 . .
C9 C9 C8 113.8(5) 7_575 .
C9 C9 H9A 108.8 7_575 .
C8 C9 H9A 108.8 . .
C9 C9 H9B 108.8 7_575 .
C8 C9 H9B 108.8 . .
H9A C9 H9B 107.7 . .
C11 C10 N3 109.8(3) . .
C11 C10 H10A 125.1 . .
N3 C10 H10A 125.1 . .
C10 C11 N4 105.9(3) . .
C10 C11 H11A 127.0 . .
N4 C11 H11A 127.0 . .
N3 C12 N4 111.7(3) . .
N3 C12 H12A 124.2 . .
N4 C12 H12A 124.2 . .
N4 C13 C14 112.8(3) . .
N4 C13 H13A 109.0 . .
C14 C13 H13A 109.0 . .
N4 C13 H13B 109.0 . .
C14 C13 H13B 109.0 . .
H13A C13 H13B 107.8 . .
C13 C14 C14 110.3(3) . 2_655
C13 C14 H14A 109.6 . .
C14 C14 H14A 109.6 2_655 .
C13 C14 H14B 109.6 . .
C14 C14 H14B 109.6 2_655 .
H14A C14 H14B 108.1 . .
C1 O1 Cd1 107.7(2) . .
Cd1 O1W H1WA 109.5 . .
Cd1 O1W H1WB 120(5) . .
H1WA O1W H1WB 106.8 . .
C3 O3 Cd1 91.7(2) . .
C3 O4 Cd1 92.2(3) . .
C7 N1 C5 105.2(3) . .
C7 N1 Cd1 134.3(3) . .
C5 N1 Cd1 120.5(2) . .
C7 N2 C6 107.0(3) . .
C7 N2 C8 126.2(4) . .
C6 N2 C8 126.8(4) . .
C12 N3 C10 105.5(3) . .
C12 N3 Cd1 129.3(2) . .
C10 N3 Cd1 124.3(2) . .
C12 N4 C11 107.2(3) . .
C12 N4 C13 125.6(3) . .
C11 N4 C13 127.0(3) . .

loop_
_geom_bond_atom_site_label_1
_geom_bond_atom_site_label_2
_geom_bond_distance
_geom_bond_site_symmetry_2
Cd1 N3 2.244(3) .
Cd1 O1 2.254(2) .
Cd1 N1 2.300(3) .
Cd1 O1W 2.413(3) .
Cd1 O4 2.449(3) .
Cd1 O3 2.466(3) .
C1 O2 1.229(4) .
C1 O1 1.250(4) .
C1 C2 1.508(5) .
C2 C2 1.317(7) 2_554
C2 H2A 0.9300 .
C3 O3 1.235(5) .
C3 O4 1.249(5) .
C3 C4 1.502(5) .
C4 C4 1.264(7) 2
C4 H4A 0.9300 .
C5 C6 1.342(6) .
C5 N1 1.366(5) .
C5 H5A 0.9300 .
C6 N2 1.364(5) .
C6 H6A 0.9300 .
C7 N1 1.320(4) .
C7 N2 1.328(5) .
C7 H7A 0.9300 .
C8 N2 1.457(5) .
C8 C9 1.499(6) .
C8 H8A 0.9700 .
C8 H8B 0.9700 .
C9 C9 1.483(8) 7_575
C9 H9A 0.9700 .
C9 H9B 0.9700 .
C10 C11 1.350(5) .
C10 N3 1.368(4) .
C10 H10A 0.9300 .
C11 N4 1.370(4) .
C11 H11A 0.9300 .
C12 N3 1.313(4) .
C12 N4 1.332(4) .
C12 H12A 0.9300 .
C13 N4 1.460(4) .
C13 C14 1.505(5) .
C13 H13A 0.9700 .
C13 H13B 0.9700 .
C14 C14 1.522(6) 2_655
C14 H14A 0.9700 .
C14 H14B 0.9700 .
O1W H1WA 0.8200 .
O1W H1WB 0.853(10) .
